data_2017958
loop_
_publ_author_name
'B\"ohle, Tony'
'Eissmann, Frank'
'Weber, Edwin'
'Mertens, Florian O. R. L.'

_publ_section_title
;
 Poly[(\m~4~-2,5-dimethoxybenzene-1,4-dicarboxylato)manganese(II)] and
 its zinc(II) analogue: three-dimensional coordination polymers
 containing unusually coordinated metal centres
;
_journal_coeditor_code GG3245
_journal_issue 1
_journal_name_full 'Acta Crystallographica Section C'
_journal_page_first m5
_journal_page_last m8
_journal_paper_doi 10.1107/S0108270110046950
_journal_volume 67
_journal_year 2011
_chemical_formula_iupac '[Mn (C10 H8 O6)]'
_chemical_formula_moiety 'C10 H8 Mn O6'
_chemical_formula_sum 'C10 H8 Mn O6'
_chemical_formula_weight 279.10
_chemical_name_systematic
;
Poly[(\m~4~-2,5-dimethoxybenzene-1,4-dicarboxylato)manganese(II)]
;
_space_group_IT_number 15
_symmetry_cell_setting monoclinic
_symmetry_space_group_name_Hall '-C 2yc'
_symmetry_space_group_name_H-M 'C 1 2/c 1'
_atom_sites_solution_hydrogens geom
_atom_sites_solution_primary direct
_atom_sites_solution_secondary difmap
_audit_creation_method SHELXL97
_cell_angle_alpha 90.00
_cell_angle_beta 99.0930(10)
_cell_angle_gamma 90.00
_cell_formula_units_Z 4
_cell_length_a 16.7686(6)
_cell_length_b 8.4646(3)
_cell_length_c 7.4464(3)
_cell_measurement_reflns_used 8637
_cell_measurement_temperature 153(2)
_cell_measurement_theta_max 34.46
_cell_measurement_theta_min 2.46
_cell_volume 1043.66(7)
_computing_cell_refinement 'SAINT (Bruker, 2007)'
_computing_data_collection 'APEX2 (Bruker, 2007)'
_computing_data_reduction 'SAINT (Bruker, 2007)'
_computing_molecular_graphics 'PLATON (Spek, 2009)'
_computing_publication_material
;
SHELXTL (Sheldrick, 2008) and PLATON (Spek, 2009)
;
_computing_structure_refinement 'SHELXL97 (Sheldrick, 2008)'
_computing_structure_solution 'SHELXS97 (Sheldrick, 2008)'
_diffrn_ambient_temperature 153(2)
_diffrn_measured_fraction_theta_full 0.977
_diffrn_measured_fraction_theta_max 0.977
_diffrn_measurement_device_type 'Bruker Kappa APEXII CCD area-detector'
_diffrn_measurement_method '\f and \w scans'
_diffrn_radiation_monochromator graphite
_diffrn_radiation_source 'fine-focus sealed tube'
_diffrn_radiation_type MoK\a
_diffrn_radiation_wavelength 0.71073
_diffrn_reflns_av_R_equivalents 0.0187
_diffrn_reflns_av_sigmaI/netI 0.0125
_diffrn_reflns_limit_h_max 26
_diffrn_reflns_limit_h_min -26
_diffrn_reflns_limit_k_max 13
_diffrn_reflns_limit_k_min -13
_diffrn_reflns_limit_l_max 11
_diffrn_reflns_limit_l_min -11
_diffrn_reflns_number 11427
_diffrn_reflns_theta_full 34.48
_diffrn_reflns_theta_max 34.48
_diffrn_reflns_theta_min 2.46
_exptl_absorpt_coefficient_mu 1.278
_exptl_absorpt_correction_T_max 0.7468
_exptl_absorpt_correction_T_min 0.6326
_exptl_absorpt_correction_type multi-scan
_exptl_absorpt_process_details '(SADABS; Bruker, 2007)'
_exptl_crystal_colour yellow
_exptl_crystal_density_diffrn 1.776
_exptl_crystal_density_method 'not measured'
_exptl_crystal_description block
_exptl_crystal_F_000 564
_exptl_crystal_size_max 0.52
_exptl_crystal_size_mid 0.35
_exptl_crystal_size_min 0.33
_refine_diff_density_max 0.415
_refine_diff_density_min -0.336
_refine_ls_extinction_method none
_refine_ls_goodness_of_fit_ref 1.086
_refine_ls_hydrogen_treatment constr
_refine_ls_matrix_type full
_refine_ls_number_parameters 79
_refine_ls_number_reflns 2156
_refine_ls_number_restraints 0
_refine_ls_restrained_S_all 1.086
_refine_ls_R_factor_all 0.0197
_refine_ls_R_factor_gt 0.0189
_refine_ls_shift/su_max 0.001
_refine_ls_shift/su_mean 0.000
_refine_ls_structure_factor_coef Fsqd
_refine_ls_weighting_details 'calc w = 1/[\s^2^(Fo^2^)+(0.0264P)^2^+0.4525P] where P=(Fo^2^+2Fc^2^)/3'
_refine_ls_weighting_scheme calc
_refine_ls_wR_factor_gt 0.0514
_refine_ls_wR_factor_ref 0.0518
_reflns_number_gt 2084
_reflns_number_total 2156
_reflns_threshold_expression I>2\s(I)
_cod_data_source_file gg3245.cif
_cod_data_source_block I
_cod_original_sg_symbol_H-M 'C 2/c'
_cod_database_code 2017958
_cod_database_fobs_code 2017958

loop_
_symmetry_equiv_pos_as_xyz
'x, y, z'
'-x, y, -z+1/2'
'x+1/2, y+1/2, z'
'-x+1/2, y+1/2, -z+1/2'
'-x, -y, -z'
'x, -y, z-1/2'
'-x+1/2, -y+1/2, -z'
'x+1/2, -y+1/2, z-1/2'

loop_
_atom_site_type_symbol
_atom_site_label
_atom_site_fract_x
_atom_site_fract_y
_atom_site_fract_z
_atom_site_U_iso_or_equiv
_atom_site_adp_type
_atom_site_calc_flag
_atom_site_refinement_flags
_atom_site_occupancy
_atom_site_disorder_assembly
_atom_site_disorder_group
Mn Mn1 1.0000 -0.076459(18) 0.2500 0.01459(5) Uani d S 1 . .
O O1 0.88960(4) 0.05007(7) 0.25036(9) 0.02221(11) Uani d . 1 . .
O O2 0.96699(3) 0.15728(7) 0.48546(7) 0.01809(10) Uani d . 1 . .
O O3 0.89455(3) 0.29664(7) 0.73532(8) 0.02100(11) Uani d . 1 . .
C C1 0.82337(4) 0.19593(8) 0.45428(9) 0.01336(10) Uani d . 1 . .
C C2 0.82294(4) 0.27479(8) 0.62019(9) 0.01438(10) Uani d . 1 . .
C C3 0.74941(4) 0.32770(8) 0.66249(9) 0.01502(11) Uani d . 1 . .
H H3 0.7488 0.3815 0.7742 0.018 Uiso calc R 1 . .
C C4 0.89808(4) 0.13108(8) 0.39354(9) 0.01460(11) Uani d . 1 . .
C C5 0.89157(6) 0.38382(13) 0.89920(15) 0.0369(2) Uani d . 1 . .
H H5A 0.8689 0.4889 0.8685 0.055 Uiso calc R 1 . .
H H5B 0.9463 0.3945 0.9675 0.055 Uiso calc R 1 . .
H H5C 0.8575 0.3276 0.9736 0.055 Uiso calc R 1 . .

loop_
_atom_site_aniso_label
_atom_site_aniso_U_11
_atom_site_aniso_U_22
_atom_site_aniso_U_33
_atom_site_aniso_U_12
_atom_site_aniso_U_13
_atom_site_aniso_U_23
Mn1 0.00888(7) 0.02125(8) 0.01397(7) 0.000 0.00279(4) 0.000
O1 0.0159(2) 0.0270(3) 0.0246(3) 0.00280(19) 0.00613(19) -0.0088(2)
O2 0.0104(2) 0.0248(2) 0.0194(2) 0.00177(17) 0.00324(16) 0.00496(18)
O3 0.0127(2) 0.0239(3) 0.0241(2) 0.00429(18) -0.00405(18) -0.0099(2)
C1 0.0106(2) 0.0138(2) 0.0157(2) 0.00215(18) 0.00227(18) -0.00033(18)
C2 0.0106(2) 0.0149(2) 0.0169(2) 0.00198(19) -0.00020(19) -0.0019(2)
C3 0.0121(3) 0.0171(3) 0.0155(2) 0.0033(2) 0.00114(19) -0.0026(2)
C4 0.0123(3) 0.0144(2) 0.0179(3) 0.00228(19) 0.0048(2) 0.0022(2)
C5 0.0255(4) 0.0425(5) 0.0370(5) 0.0149(4) -0.0124(3) -0.0265(4)

loop_
_atom_type_symbol
_atom_type_description
_atom_type_scat_dispersion_real
_atom_type_scat_dispersion_imag
_atom_type_scat_source
C C 0.0033 0.0016 'International Tables Vol C Tables 4.2.6.8 and 6.1.1.4'
H H 0.0000 0.0000 'International Tables Vol C Tables 4.2.6.8 and 6.1.1.4'
O O 0.0106 0.0060 'International Tables Vol C Tables 4.2.6.8 and 6.1.1.4'
Mn Mn 0.3368 0.7283 'International Tables Vol C Tables 4.2.6.8 and 6.1.1.4'

loop_
_geom_angle_atom_site_label_1
_geom_angle_atom_site_label_2
_geom_angle_atom_site_label_3
_geom_angle_site_symmetry_1
_geom_angle_site_symmetry_3
_geom_angle
_geom_angle_publ_flag
O2 Mn1 O2 6 5_756 141.52(3) ?
O2 Mn1 O1 6 2_755 105.36(2) ?
O2 Mn1 O1 5_756 2_755 93.73(2) ?
O2 Mn1 O1 6 . 93.73(2) ?
O2 Mn1 O1 5_756 . 105.36(2) ?
O1 Mn1 O1 2_755 . 119.91(4) ?
C4 O1 Mn1 . . 107.00(5) ?
C4 O2 Mn1 . 5_756 122.61(4) ?
C2 O3 C5 . . 117.13(6) ?
C3 C1 C2 7_656 . 119.35(6) ?
C3 C1 C4 7_656 . 116.66(6) ?
C2 C1 C4 . . 123.98(6) ?
O3 C2 C3 . . 122.21(6) ?
O3 C2 C1 . . 119.17(6) ?
C3 C2 C1 . . 118.61(6) ?
C2 C3 C1 . 7_656 122.04(6) ?
C2 C3 H3 . . 119.0 ?
C1 C3 H3 7_656 . 119.0 ?
O1 C4 O2 . . 121.70(6) ?
O1 C4 C1 . . 117.85(6) ?
O2 C4 C1 . . 120.45(6) ?
O3 C5 H5A . . 109.5 ?
O3 C5 H5B . . 109.5 ?
H5A C5 H5B . . 109.5 ?
O3 C5 H5C . . 109.5 ?
H5A C5 H5C . . 109.5 ?
H5B C5 H5C . . 109.5 ?

loop_
_geom_bond_atom_site_label_1
_geom_bond_atom_site_label_2
_geom_bond_site_symmetry_2
_geom_bond_distance
_geom_bond_publ_flag
Mn1 O2 6 2.0761(5) ?
Mn1 O2 5_756 2.0761(5) ?
Mn1 O1 2_755 2.1391(6) ?
Mn1 O1 . 2.1391(6) ?
O1 C4 . 1.2567(9) ?
O2 C4 . 1.2660(8) ?
O2 Mn1 5_756 2.0761(5) ?
O3 C2 . 1.3733(8) ?
O3 C5 . 1.4337(10) ?
C1 C3 7_656 1.3965(9) ?
C1 C2 . 1.4052(9) ?
C1 C4 . 1.5015(9) ?
C2 C3 . 1.3938(9) ?
C3 C1 7_656 1.3965(9) ?
C3 H3 . 0.9500 ?
C5 H5A . 0.9800 ?
C5 H5B . 0.9800 ?
C5 H5C . 0.9800 ?

loop_
_geom_hbond_atom_site_label_D
_geom_hbond_atom_site_label_H
_geom_hbond_atom_site_label_A
_geom_hbond_site_symmetry_A
_geom_hbond_distance_DH
_geom_hbond_distance_HA
_geom_hbond_distance_DA
_geom_hbond_angle_DHA
C3 H3 O1 7_656 0.95 2.37 2.7209(8) 101.3
C5 H5B O2 2_756 0.98 2.47 3.0654(11) 118.7

loop_
_geom_torsion_atom_site_label_1
_geom_torsion_atom_site_label_2
_geom_torsion_atom_site_label_3
_geom_torsion_atom_site_label_4
_geom_torsion_site_symmetry_1
_geom_torsion_site_symmetry_2
_geom_torsion_site_symmetry_3
_geom_torsion_site_symmetry_4
_geom_torsion
_geom_torsion_publ_flag
O2 Mn1 O1 C4 6 . . . -171.27(5) ?
O2 Mn1 O1 C4 5_756 . . . 42.48(5) ?
O1 Mn1 O1 C4 2_755 . . . -61.16(5) ?
C5 O3 C2 C3 . . . . -2.96(11) ?
C5 O3 C2 C1 . . . . 177.31(8) ?
C3 C1 C2 O3 7_656 . . . 179.47(6) ?
C4 C1 C2 O3 . . . . 0.65(10) ?
C3 C1 C2 C3 7_656 . . . -0.27(11) ?
C4 C1 C2 C3 . . . . -179.09(6) ?
O3 C2 C3 C1 . . . 7_656 -179.45(6) ?
C1 C2 C3 C1 . . . 7_656 0.28(11) ?
Mn1 O1 C4 O2 . . . . 16.20(8) ?
Mn1 O1 C4 C1 . . . . -163.40(5) ?
Mn1 O2 C4 O1 5_756 . . . -116.47(7) ?
Mn1 O2 C4 C1 5_756 . . . 63.11(8) ?
C3 C1 C4 O1 7_656 . . . -5.41(9) ?
C2 C1 C4 O1 . . . . 173.44(7) ?
C3 C1 C4 O2 7_656 . . . 174.99(6) ?
C2 C1 C4 O2 . . . . -6.16(10) ?
